data_4118180
loop_
_publ_author_name
'Zhanjie Li'
'Brendan T. Parr'
'Huw M. L. Davies'

_publ_section_title
;
 Highly Stereoselective C-C Bond Formation by Rhodium-Catalyzed Tandem
 Ylide Formation/[2,3]-Sigmatropic Rearrangement between Donor/Acceptor
 Carbenoids and Chiral Allylic Alcohols
;
_journal_name_full 'Journal of the American Chemical Society'
_journal_page_first 10942
_journal_page_last 10946
_journal_paper_doi 10.1021/ja303023n
_journal_volume 134
_journal_year 2012
_chemical_absolute_configuration ad
_chemical_formula_moiety 'C19 H24 O3'
_chemical_formula_sum 'C19 H24 O3'
_chemical_formula_weight 300.38
_chemical_name_systematic
; 
 ? 
;
_space_group_IT_number 1
_symmetry_cell_setting triclinic
_symmetry_space_group_name_Hall 'P 1'
_symmetry_space_group_name_H-M 'P 1'
_atom_sites_solution_hydrogens geom
_atom_sites_solution_primary direct
_atom_sites_solution_secondary difmap
_audit_creation_method SHELXL-97
_cell_angle_alpha 104.48(2)
_cell_angle_beta 90.08(3)
_cell_angle_gamma 90.16(3)
_cell_formula_units_Z 2
_cell_length_a 5.7546(12)
_cell_length_b 12.147(2)
_cell_length_c 12.151(2)
_cell_measurement_reflns_used 6236
_cell_measurement_temperature 173(2)
_cell_measurement_theta_max 68.23
_cell_measurement_theta_min 3.76
_cell_volume 822.4(3)
_computing_cell_refinement 'Bruker XSCANS'
_computing_data_collection 'Bruker XSCANS'
_computing_data_reduction 'Bruker SHELXTL'
_computing_molecular_graphics 'Bruker SHELXTL'
_computing_publication_material 'Bruker SHELXTL'
_computing_structure_refinement 'SHELXL-97 (Sheldrick, 1997)'
_computing_structure_solution 'SHELXS-97 (Sheldrick, 1990)'
_diffrn_ambient_temperature 173(2)
_diffrn_measured_fraction_theta_full 0.877
_diffrn_measured_fraction_theta_max 0.877
_diffrn_measurement_device_type 'Bruker P4'
_diffrn_measurement_method '\w scans'
_diffrn_radiation_monochromator graphite
_diffrn_radiation_source 'fine-focus sealed tube'
_diffrn_radiation_type CuK\a
_diffrn_radiation_wavelength 1.54178
_diffrn_reflns_av_R_equivalents 0.0146
_diffrn_reflns_av_sigmaI/netI 0.0169
_diffrn_reflns_limit_h_max 5
_diffrn_reflns_limit_h_min -6
_diffrn_reflns_limit_k_max 14
_diffrn_reflns_limit_k_min -14
_diffrn_reflns_limit_l_max 13
_diffrn_reflns_limit_l_min -14
_diffrn_reflns_number 8095
_diffrn_reflns_theta_full 65.09
_diffrn_reflns_theta_max 65.09
_diffrn_reflns_theta_min 3.76
_exptl_absorpt_coefficient_mu 0.641
_exptl_absorpt_correction_T_max 0.9446
_exptl_absorpt_correction_T_min 0.8115
_exptl_absorpt_correction_type multi-scan
_exptl_absorpt_process_details SADABS
_exptl_crystal_colour colourless
_exptl_crystal_density_diffrn 1.213
_exptl_crystal_description rod
_exptl_crystal_F_000 324
_exptl_crystal_size_max 0.34
_exptl_crystal_size_mid 0.10
_exptl_crystal_size_min 0.09
_refine_diff_density_max 0.194
_refine_diff_density_min -0.138
_refine_diff_density_rms 0.031
_refine_ls_abs_structure_details 'Flack H D (1983), Acta Cryst. A39, 876-881'
_refine_ls_abs_structure_Flack -0.02(16)
_refine_ls_extinction_coef 0.0100(9)
_refine_ls_extinction_expression Fc^*^=kFc[1+0.001xFc^2^\l^3^/sin(2\q)]^-1/4^
_refine_ls_extinction_method SHELXL
_refine_ls_goodness_of_fit_ref 1.020
_refine_ls_hydrogen_treatment constr
_refine_ls_matrix_type full
_refine_ls_number_parameters 398
_refine_ls_number_reflns 3637
_refine_ls_number_restraints 3
_refine_ls_restrained_S_all 1.019
_refine_ls_R_factor_all 0.0300
_refine_ls_R_factor_gt 0.0299
_refine_ls_shift/su_max 0.000
_refine_ls_shift/su_mean 0.000
_refine_ls_structure_factor_coef Fsqd
_refine_ls_weighting_details 'calc w=1/[\s^2^(Fo^2^)+(0.0590P)^2^+0.1700P] where P=(Fo^2^+2Fc^2^)/3'
_refine_ls_weighting_scheme calc
_refine_ls_wR_factor_gt 0.0860
_refine_ls_wR_factor_ref 0.0861
_reflns_number_gt 3626
_reflns_number_total 3637
_reflns_threshold_expression >2sigma(I)
_cod_data_source_file ja303023n_si_008.cif
_cod_data_source_block zl_xi_148b
_cod_depositor_comments
;
The following automatic conversions were performed:

'_chemical_absolute_configuration' value 'AD' changed to 'ad'
according to the built-in table from CIF Core dictionary named
'cif_core.dic' version 2.4.1 from 2010-06-29.

Automatic conversion script
Id: cif_fix_values 1715 2011-07-08 13:25:40Z adriana 
;
_cod_database_code 4118180

loop_
_symmetry_equiv_pos_as_xyz
'x, y, z'

loop_
_atom_site_label
_atom_site_type_symbol
_atom_site_fract_x
_atom_site_fract_y
_atom_site_fract_z
_atom_site_U_iso_or_equiv
_atom_site_adp_type
_atom_site_occupancy
_atom_site_symmetry_multiplicity
_atom_site_calc_flag
_atom_site_refinement_flags
C1 C -0.4649(4) -1.09855(18) -0.2261(2) 0.0335(5) Uani 1 1 d .
H1A H -0.3192 -1.1007 -0.1899 0.040 Uiso 1 1 calc R
C2 C -0.6004(4) -1.19643(18) -0.2567(2) 0.0380(6) Uani 1 1 d .
H2A H -0.5473 -1.2648 -0.2408 0.046 Uiso 1 1 calc R
C3 C -0.8104(4) -1.19463(18) -0.3097(2) 0.0378(5) Uani 1 1 d .
H3A H -0.9023 -1.2617 -0.3310 0.045 Uiso 1 1 calc R
C4 C -0.8882(4) -1.09463(19) -0.3323(2) 0.0366(5) Uani 1 1 d .
H4A H -1.0348 -1.0931 -0.3679 0.044 Uiso 1 1 calc R
C5 C -0.7531(4) -0.99657(17) -0.3029(2) 0.0326(5) Uani 1 1 d .
H5A H -0.8062 -0.9289 -0.3204 0.039 Uiso 1 1 calc R
C6 C -0.5408(4) -0.99672(16) -0.24821(18) 0.0273(5) Uani 1 1 d .
C7 C -0.3926(4) -0.89463(17) -0.21358(19) 0.0279(4) Uani 1 1 d .
H7A H -0.2366 -0.9056 -0.1931 0.033 Uiso 1 1 calc R
C8 C -0.4577(4) -0.78923(16) -0.20848(18) 0.0264(4) Uani 1 1 d .
H8A H -0.6109 -0.7774 -0.2322 0.032 Uiso 1 1 calc R
C9 C -0.3022(3) -0.68590(16) -0.16700(18) 0.0240(4) Uani 1 1 d .
C10 C -0.3470(4) -0.59629(16) -0.23710(18) 0.0248(4) Uani 1 1 d .
H10A H -0.5159 -0.5770 -0.2289 0.030 Uiso 1 1 calc R
C11 C -0.3018(4) -0.64226(18) -0.3647(2) 0.0320(5) Uani 1 1 d .
H11A H -0.3603 -0.7214 -0.3884 0.038 Uiso 1 1 calc R
H11B H -0.3927 -0.5966 -0.4064 0.038 Uiso 1 1 calc R
C12 C -0.0493(4) -0.64121(19) -0.4000(2) 0.0386(5) Uani 1 1 d .
H12A H -0.0380 -0.6638 -0.4840 0.046 Uiso 1 1 calc R
H12B H 0.0397 -0.6966 -0.3694 0.046 Uiso 1 1 calc R
C13 C 0.0534(4) -0.5221(2) -0.3549(2) 0.0405(6) Uani 1 1 d .
H13A H 0.2194 -0.5227 -0.3763 0.049 Uiso 1 1 calc R
H13B H -0.0286 -0.4681 -0.3902 0.049 Uiso 1 1 calc R
C14 C 0.0317(4) -0.48245(19) -0.2261(2) 0.0341(5) Uani 1 1 d .
H14A H 0.1285 -0.5315 -0.1907 0.041 Uiso 1 1 calc R
H14B H 0.0914 -0.4037 -0.2002 0.041 Uiso 1 1 calc R
C15 C -0.2139(4) -0.48616(16) -0.18745(19) 0.0251(4) Uani 1 1 d .
C16 C -0.3171(4) -0.40118(17) -0.1138(2) 0.0317(5) Uani 1 1 d .
H16A H -0.4765 -0.4112 -0.0986 0.038 Uiso 1 1 calc R
C17 C -0.2059(5) -0.2903(2) -0.0520(3) 0.0499(7) Uani 1 1 d .
H17A H -0.3211 -0.2429 -0.0027 0.075 Uiso 1 1 calc R
H17B H -0.1484 -0.2504 -0.1075 0.075 Uiso 1 1 calc R
H17C H -0.0759 -0.3055 -0.0058 0.075 Uiso 1 1 calc R
C18 C -0.3627(4) -0.63261(16) -0.04206(19) 0.0258(5) Uani 1 1 d .
C19 C -0.6572(4) -0.54664(18) 0.0853(2) 0.0346(5) Uani 1 1 d .
H19A H -0.8236 -0.5297 0.0858 0.052 Uiso 1 1 calc R
H19B H -0.5691 -0.4756 0.1103 0.052 Uiso 1 1 calc R
H19C H -0.6263 -0.5954 0.1369 0.052 Uiso 1 1 calc R
O1 O -0.0660(2) -0.71970(12) -0.17107(13) 0.0288(3) Uani 1 1 d .
H1B H 0.0112 -0.6712 -0.1235 0.043 Uiso 1 1 calc R
O2 O -0.2234(3) -0.61946(14) 0.03364(15) 0.0369(4) Uani 1 1 d .
O3 O -0.5870(3) -0.60470(11) -0.02872(13) 0.0290(3) Uani 1 1 d .
C1B C -0.4419(4) -0.40750(18) -0.5532(2) 0.0342(5) Uani 1 1 d .
H1BA H -0.5853 -0.4072 -0.5144 0.041 Uiso 1 1 calc R
C2B C -0.3119(5) -0.30824(18) -0.5360(2) 0.0396(6) Uani 1 1 d .
H2BA H -0.3665 -0.2405 -0.4855 0.048 Uiso 1 1 calc R
C3B C -0.1047(5) -0.30759(19) -0.5918(2) 0.0418(6) Uani 1 1 d .
H3BA H -0.0159 -0.2395 -0.5797 0.050 Uiso 1 1 calc R
C4B C -0.0262(5) -0.4052(2) -0.6648(2) 0.0399(6) Uani 1 1 d .
H4BA H 0.1170 -0.4045 -0.7034 0.048 Uiso 1 1 calc R
C5B C -0.1546(4) -0.50540(18) -0.6829(2) 0.0347(5) Uani 1 1 d .
H5BA H -0.0985 -0.5726 -0.7338 0.042 Uiso 1 1 calc R
C6B C -0.3637(4) -0.50794(16) -0.62705(19) 0.0279(5) Uani 1 1 d .
C7B C -0.5067(4) -0.61212(17) -0.64306(18) 0.0274(5) Uani 1 1 d .
H7BA H -0.6640 -0.6034 -0.6189 0.033 Uiso 1 1 calc R
C8B C -0.4320(4) -0.71706(17) -0.68862(18) 0.0258(4) Uani 1 1 d .
H8BA H -0.2761 -0.7268 -0.7147 0.031 Uiso 1 1 calc R
C9B C -0.5828(4) -0.82216(16) -0.70108(18) 0.0255(4) Uani 1 1 d .
C10B C -0.5282(4) -0.91030(15) -0.81608(18) 0.0245(4) Uani 1 1 d .
H10B H -0.3568 -0.9240 -0.8171 0.029 Uiso 1 1 calc R
C11B C -0.5836(4) -0.86519(18) -0.9207(2) 0.0329(5) Uani 1 1 d .
H11C H -0.5351 -0.7845 -0.9045 0.039 Uiso 1 1 calc R
H11D H -0.4891 -0.9079 -0.9854 0.039 Uiso 1 1 calc R
C12B C -0.8385(5) -0.8737(2) -0.9569(2) 0.0409(6) Uani 1 1 d .
H12C H -0.9320 -0.8203 -0.8990 0.049 Uiso 1 1 calc R
H12D H -0.8549 -0.8519 -1.0298 0.049 Uiso 1 1 calc R
C13B C -0.9288(4) -0.9943(2) -0.9707(2) 0.0420(6) Uani 1 1 d .
H13C H -0.8445 -1.0465 -1.0334 0.050 Uiso 1 1 calc R
H13D H -1.0958 -0.9974 -0.9910 0.050 Uiso 1 1 calc R
C14B C -0.8965(4) -1.03337(19) -0.8609(2) 0.0355(5) Uani 1 1 d .
H14C H -0.9931 -0.9858 -0.7999 0.043 Uiso 1 1 calc R
H14D H -0.9495 -1.1132 -0.8735 0.043 Uiso 1 1 calc R
C15B C -0.6450(4) -1.02450(16) -0.82386(18) 0.0269(4) Uani 1 1 d .
C16B C -0.5264(4) -1.10867(17) -0.7996(2) 0.0316(5) Uani 1 1 d .
H16B H -0.3676 -1.0937 -0.7796 0.038 Uiso 1 1 calc R
C17B C -0.6157(5) -1.2257(2) -0.8002(3) 0.0517(7) Uani 1 1 d .
H17D H -0.4889 -1.2711 -0.7805 0.077 Uiso 1 1 calc R
H17E H -0.6752 -1.2629 -0.8760 0.077 Uiso 1 1 calc R
H17F H -0.7409 -1.2193 -0.7444 0.077 Uiso 1 1 calc R
C18B C -0.5225(4) -0.87729(16) -0.60400(18) 0.0266(5) Uani 1 1 d .
C19B C -0.2321(4) -0.96594(19) -0.5204(2) 0.0370(5) Uani 1 1 d .
H19D H -0.0647 -0.9810 -0.5258 0.055 Uiso 1 1 calc R
H19E H -0.3174 -1.0382 -0.5364 0.055 Uiso 1 1 calc R
H19F H -0.2696 -0.9213 -0.4435 0.055 Uiso 1 1 calc R
O1B O -0.8199(2) -0.79203(11) -0.69071(13) 0.0286(3) Uani 1 1 d .
H1BB H -0.8936 -0.8396 -0.6646 0.043 Uiso 1 1 calc R
O2B O -0.6649(3) -0.89450(14) -0.53769(15) 0.0381(4) Uani 1 1 d .
O3B O -0.2979(3) -0.90290(12) -0.60222(13) 0.0297(3) Uani 1 1 d .

loop_
_atom_site_aniso_label
_atom_site_aniso_U_11
_atom_site_aniso_U_22
_atom_site_aniso_U_33
_atom_site_aniso_U_23
_atom_site_aniso_U_13
_atom_site_aniso_U_12
C1 0.0363(13) 0.0293(10) 0.0349(13) 0.0080(9) 0.0003(11) 0.0020(9)
C2 0.0475(15) 0.0248(10) 0.0439(15) 0.0127(10) 0.0007(12) -0.0003(10)
C3 0.0465(14) 0.0278(11) 0.0382(14) 0.0065(9) -0.0014(11) -0.0097(9)
C4 0.0390(13) 0.0361(11) 0.0356(13) 0.0106(10) -0.0074(12) -0.0097(10)
C5 0.0379(13) 0.0262(10) 0.0348(13) 0.0096(9) -0.0027(11) -0.0019(9)
C6 0.0336(12) 0.0252(10) 0.0228(10) 0.0053(8) 0.0055(10) -0.0005(9)
C7 0.0307(11) 0.0290(10) 0.0246(11) 0.0080(8) -0.0018(9) -0.0010(8)
C8 0.0277(11) 0.0269(10) 0.0242(11) 0.0056(8) -0.0001(10) -0.0022(8)
C9 0.0220(10) 0.0261(10) 0.0239(11) 0.0064(8) 0.0001(9) 0.0014(8)
C10 0.0237(11) 0.0247(9) 0.0256(11) 0.0053(8) -0.0022(9) -0.0005(8)
C11 0.0417(13) 0.0313(10) 0.0230(11) 0.0066(8) -0.0026(10) -0.0008(9)
C12 0.0457(15) 0.0428(13) 0.0278(13) 0.0096(10) 0.0094(12) 0.0105(11)
C13 0.0344(13) 0.0461(13) 0.0462(15) 0.0209(11) 0.0125(12) 0.0034(10)
C14 0.0276(11) 0.0333(11) 0.0448(15) 0.0162(10) -0.0016(11) -0.0043(9)
C15 0.0256(11) 0.0239(9) 0.0274(11) 0.0095(8) -0.0031(9) -0.0008(8)
C16 0.0386(13) 0.0239(10) 0.0323(12) 0.0065(8) -0.0010(11) -0.0011(9)
C17 0.067(2) 0.0287(12) 0.0475(16) -0.0019(11) -0.0015(15) -0.0064(11)
C18 0.0288(11) 0.0209(9) 0.0294(12) 0.0095(8) -0.0030(10) -0.0033(8)
C19 0.0407(13) 0.0319(11) 0.0291(12) 0.0034(9) 0.0075(11) 0.0032(10)
O1 0.0231(7) 0.0276(7) 0.0362(9) 0.0088(6) -0.0015(7) 0.0023(5)
O2 0.0369(9) 0.0446(8) 0.0286(9) 0.0081(7) -0.0087(8) 0.0001(7)
O3 0.0309(8) 0.0293(7) 0.0254(8) 0.0043(6) 0.0019(7) 0.0005(6)
C1B 0.0391(14) 0.0296(10) 0.0335(13) 0.0072(9) 0.0040(11) 0.0016(9)
C2B 0.0515(16) 0.0263(11) 0.0366(14) -0.0006(9) 0.0029(12) -0.0012(10)
C3B 0.0525(16) 0.0304(11) 0.0414(15) 0.0069(10) -0.0036(13) -0.0148(10)
C4B 0.0414(14) 0.0382(12) 0.0389(14) 0.0078(10) 0.0017(12) -0.0107(10)
C5B 0.0392(13) 0.0292(11) 0.0333(13) 0.0034(9) 0.0026(11) -0.0029(9)
C6B 0.0330(12) 0.0280(10) 0.0243(11) 0.0096(8) -0.0049(10) -0.0015(8)
C7B 0.0317(12) 0.0273(10) 0.0233(11) 0.0065(8) -0.0008(9) -0.0008(9)
C8B 0.0265(11) 0.0278(10) 0.0239(11) 0.0081(8) -0.0005(9) -0.0003(8)
C9B 0.0245(11) 0.0254(10) 0.0261(11) 0.0054(8) 0.0022(9) 0.0012(8)
C10B 0.0229(10) 0.0239(9) 0.0263(11) 0.0057(8) 0.0041(9) 0.0004(8)
C11B 0.0405(13) 0.0318(10) 0.0273(12) 0.0093(8) 0.0040(10) 0.0028(9)
C12B 0.0462(16) 0.0471(13) 0.0301(13) 0.0109(10) -0.0032(12) 0.0136(11)
C13B 0.0330(13) 0.0497(14) 0.0362(14) -0.0024(11) -0.0093(12) 0.0051(10)
C14B 0.0281(12) 0.0329(11) 0.0411(14) 0.0013(9) -0.0011(11) -0.0031(9)
C15B 0.0263(11) 0.0269(10) 0.0249(11) 0.0017(8) 0.0039(9) -0.0026(8)
C16B 0.0330(12) 0.0260(10) 0.0348(12) 0.0056(9) 0.0029(11) 0.0007(9)
C17B 0.0613(18) 0.0334(13) 0.0629(19) 0.0170(12) 0.0047(16) -0.0059(12)
C18B 0.0295(12) 0.0236(9) 0.0247(11) 0.0025(8) 0.0007(10) -0.0036(8)
C19B 0.0421(14) 0.0375(11) 0.0359(13) 0.0178(10) -0.0039(11) 0.0015(10)
O1B 0.0245(8) 0.0283(7) 0.0314(8) 0.0046(6) 0.0025(7) -0.0001(6)
O2B 0.0372(9) 0.0488(9) 0.0322(9) 0.0172(7) 0.0065(8) -0.0019(7)
O3B 0.0304(8) 0.0312(7) 0.0295(8) 0.0116(6) -0.0009(7) -0.0005(6)

loop_
_atom_type_symbol
_atom_type_description
_atom_type_scat_dispersion_real
_atom_type_scat_dispersion_imag
_atom_type_scat_source
C C 0.0181 0.0091 'International Tables Vol C Tables 4.2.6.8 and 6.1.1.4'
H H 0.0000 0.0000 'International Tables Vol C Tables 4.2.6.8 and 6.1.1.4'
O O 0.0492 0.0322 'International Tables Vol C Tables 4.2.6.8 and 6.1.1.4'

loop_
_geom_angle_atom_site_label_1
_geom_angle_atom_site_label_2
_geom_angle_atom_site_label_3
_geom_angle
C2 C1 C6 120.7(2)
C2 C1 H1A 119.6
C6 C1 H1A 119.6
C3 C2 C1 120.2(2)
C3 C2 H2A 119.9
C1 C2 H2A 119.9
C2 C3 C4 119.8(2)
C2 C3 H3A 120.1
C4 C3 H3A 120.1
C3 C4 C5 120.4(2)
C3 C4 H4A 119.8
C5 C4 H4A 119.8
C6 C5 C4 120.53(19)
C6 C5 H5A 119.7
C4 C5 H5A 119.7
C5 C6 C1 118.31(18)
C5 C6 C7 122.69(18)
C1 C6 C7 119.0(2)
C8 C7 C6 125.8(2)
C8 C7 H7A 117.1
C6 C7 H7A 117.1
C7 C8 C9 124.0(2)
C7 C8 H8A 118.0
C9 C8 H8A 118.0
O1 C9 C8 110.04(16)
O1 C9 C18 107.53(16)
C8 C9 C18 107.64(16)
O1 C9 C10 112.04(16)
C8 C9 C10 110.64(16)
C18 C9 C10 108.79(16)
C15 C10 C11 112.04(17)
C15 C10 C9 111.29(16)
C11 C10 C9 113.30(17)
C15 C10 H10A 106.6
C11 C10 H10A 106.6
C9 C10 H10A 106.6
C12 C11 C10 115.09(19)
C12 C11 H11A 108.5
C10 C11 H11A 108.5
C12 C11 H11B 108.5
C10 C11 H11B 108.5
H11A C11 H11B 107.5
C11 C12 C13 109.88(19)
C11 C12 H12A 109.7
C13 C12 H12A 109.7
C11 C12 H12B 109.7
C13 C12 H12B 109.7
H12A C12 H12B 108.2
C14 C13 C12 111.32(18)
C14 C13 H13A 109.4
C12 C13 H13A 109.4
C14 C13 H13B 109.4
C12 C13 H13B 109.4
H13A C13 H13B 108.0
C15 C14 C13 112.08(19)
C15 C14 H14A 109.2
C13 C14 H14A 109.2
C15 C14 H14B 109.2
C13 C14 H14B 109.2
H14A C14 H14B 107.9
C16 C15 C14 123.95(19)
C16 C15 C10 119.94(19)
C14 C15 C10 116.10(18)
C15 C16 C17 126.4(2)
C15 C16 H16A 116.8
C17 C16 H16A 116.8
C16 C17 H17A 109.5
C16 C17 H17B 109.5
H17A C17 H17B 109.5
C16 C17 H17C 109.5
H17A C17 H17C 109.5
H17B C17 H17C 109.5
O2 C18 O3 124.8(2)
O2 C18 C9 123.2(2)
O3 C18 C9 111.93(17)
O3 C19 H19A 109.5
O3 C19 H19B 109.5
H19A C19 H19B 109.5
O3 C19 H19C 109.5
H19A C19 H19C 109.5
H19B C19 H19C 109.5
C9 O1 H1B 109.5
C18 O3 C19 115.93(18)
C2B C1B C6B 120.5(2)
C2B C1B H1BA 119.7
C6B C1B H1BA 119.7
C3B C2B C1B 120.3(2)
C3B C2B H2BA 119.9
C1B C2B H2BA 119.9
C4B C3B C2B 119.9(2)
C4B C3B H3BA 120.1
C2B C3B H3BA 120.1
C3B C4B C5B 120.5(2)
C3B C4B H4BA 119.7
C5B C4B H4BA 119.7
C6B C5B C4B 120.5(2)
C6B C5B H5BA 119.8
C4B C5B H5BA 119.8
C5B C6B C1B 118.33(19)
C5B C6B C7B 122.67(19)
C1B C6B C7B 119.0(2)
C8B C7B C6B 125.0(2)
C8B C7B H7BA 117.5
C6B C7B H7BA 117.5
C7B C8B C9B 123.4(2)
C7B C8B H8BA 118.3
C9B C8B H8BA 118.3
O1B C9B C8B 110.44(16)
O1B C9B C18B 107.68(16)
C8B C9B C18B 108.20(16)
O1B C9B C10B 112.41(17)
C8B C9B C10B 110.07(17)
C18B C9B C10B 107.89(15)
C15B C10B C11B 111.44(17)
C15B C10B C9B 112.03(16)
C11B C10B C9B 112.95(16)
C15B C10B H10B 106.6
C11B C10B H10B 106.6
C9B C10B H10B 106.6
C12B C11B C10B 115.12(19)
C12B C11B H11C 108.5
C10B C11B H11C 108.5
C12B C11B H11D 108.5
C10B C11B H11D 108.5
H11C C11B H11D 107.5
C13B C12B C11B 110.50(18)
C13B C12B H12C 109.6
C11B C12B H12C 109.6
C13B C12B H12D 109.6
C11B C12B H12D 109.6
H12C C12B H12D 108.1
C12B C13B C14B 111.24(19)
C12B C13B H13C 109.4
C14B C13B H13C 109.4
C12B C13B H13D 109.4
C14B C13B H13D 109.4
H13C C13B H13D 108.0
C15B C14B C13B 111.1(2)
C15B C14B H14C 109.4
C13B C14B H14C 109.4
C15B C14B H14D 109.4
C13B C14B H14D 109.4
H14C C14B H14D 108.0
C16B C15B C14B 124.08(19)
C16B C15B C10B 120.13(19)
C14B C15B C10B 115.79(18)
C15B C16B C17B 127.1(2)
C15B C16B H16B 116.4
C17B C16B H16B 116.4
C16B C17B H17D 109.5
C16B C17B H17E 109.5
H17D C17B H17E 109.5
C16B C17B H17F 109.5
H17D C17B H17F 109.5
H17E C17B H17F 109.5
O2B C18B O3B 124.8(2)
O2B C18B C9B 122.9(2)
O3B C18B C9B 112.39(17)
O3B C19B H19D 109.5
O3B C19B H19E 109.5
H19D C19B H19E 109.5
O3B C19B H19F 109.5
H19D C19B H19F 109.5
H19E C19B H19F 109.5
C9B O1B H1BB 109.5
C18B O3B C19B 115.55(18)

loop_
_geom_bond_atom_site_label_1
_geom_bond_atom_site_label_2
_geom_bond_distance
C1 C2 1.390(3)
C1 C6 1.401(3)
C1 H1A 0.9500
C2 C3 1.372(4)
C2 H2A 0.9500
C3 C4 1.386(3)
C3 H3A 0.9500
C4 C5 1.390(3)
C4 H4A 0.9500
C5 C6 1.390(3)
C5 H5A 0.9500
C6 C7 1.474(3)
C7 C8 1.321(3)
C7 H7A 0.9500
C8 C9 1.518(3)
C8 H8A 0.9500
C9 O1 1.419(2)
C9 C18 1.535(3)
C9 C10 1.562(3)
C10 C15 1.526(3)
C10 C11 1.534(3)
C10 H10A 1.0000
C11 C12 1.516(3)
C11 H11A 0.9900
C11 H11B 0.9900
C12 C13 1.530(3)
C12 H12A 0.9900
C12 H12B 0.9900
C13 C14 1.524(4)
C13 H13A 0.9900
C13 H13B 0.9900
C14 C15 1.494(3)
C14 H14A 0.9900
C14 H14B 0.9900
C15 C16 1.327(3)
C16 C17 1.509(3)
C16 H16A 0.9500
C17 H17A 0.9800
C17 H17B 0.9800
C17 H17C 0.9800
C18 O2 1.199(3)
C18 O3 1.335(3)
C19 O3 1.447(3)
C19 H19A 0.9800
C19 H19B 0.9800
C19 H19C 0.9800
O1 H1B 0.8400
C1B C2B 1.388(3)
C1B C6B 1.398(3)
C1B H1BA 0.9500
C2B C3B 1.373(4)
C2B H2BA 0.9500
C3B C4B 1.370(4)
C3B H3BA 0.9500
C4B C5B 1.391(3)
C4B H4BA 0.9500
C5B C6B 1.386(3)
C5B H5BA 0.9500
C6B C7B 1.479(3)
C7B C8B 1.329(3)
C7B H7BA 0.9500
C8B C9B 1.518(3)
C8B H8BA 0.9500
C9B O1B 1.411(3)
C9B C18B 1.535(3)
C9B C10B 1.566(3)
C10B C15B 1.521(3)
C10B C11B 1.539(3)
C10B H10B 1.0000
C11B C12B 1.527(3)
C11B H11C 0.9900
C11B H11D 0.9900
C12B C13B 1.522(4)
C12B H12C 0.9900
C12B H12D 0.9900
C13B C14B 1.535(4)
C13B H13C 0.9900
C13B H13D 0.9900
C14B C15B 1.511(3)
C14B H14C 0.9900
C14B H14D 0.9900
C15B C16B 1.324(3)
C16B C17B 1.509(3)
C16B H16B 0.9500
C17B H17D 0.9800
C17B H17E 0.9800
C17B H17F 0.9800
C18B O2B 1.204(3)
C18B O3B 1.332(3)
C19B O3B 1.449(3)
C19B H19D 0.9800
C19B H19E 0.9800
C19B H19F 0.9800
O1B H1BB 0.8400

loop_
_geom_hbond_atom_site_label_D
_geom_hbond_atom_site_label_H
_geom_hbond_atom_site_label_A
_geom_hbond_distance_DH
_geom_hbond_distance_HA
_geom_hbond_distance_DA
_geom_hbond_angle_DHA
_geom_hbond_site_symmetry_A
O1 H1B O3 0.84 2.62 3.361(2) 148.5 1_655
O1B H1BB O3B 0.84 2.62 3.354(2) 146.7 1_455

loop_
_geom_torsion_atom_site_label_1
_geom_torsion_atom_site_label_2
_geom_torsion_atom_site_label_3
_geom_torsion_atom_site_label_4
_geom_torsion
C6 C1 C2 C3 0.4(4)
C1 C2 C3 C4 -0.4(4)
C2 C3 C4 C5 1.0(4)
C3 C4 C5 C6 -1.5(4)
C4 C5 C6 C1 1.5(3)
C4 C5 C6 C7 -179.0(2)
C2 C1 C6 C5 -1.0(3)
C2 C1 C6 C7 179.5(2)
C5 C6 C7 C8 14.3(4)
C1 C6 C7 C8 -166.2(2)
C6 C7 C8 C9 177.0(2)
C7 C8 C9 O1 19.1(3)
C7 C8 C9 C18 -97.8(2)
C7 C8 C9 C10 143.5(2)
O1 C9 C10 C15 -63.7(2)
C8 C9 C10 C15 173.14(18)
C18 C9 C10 C15 55.1(2)
O1 C9 C10 C11 63.7(2)
C8 C9 C10 C11 -59.5(2)
C18 C9 C10 C11 -177.58(17)
C15 C10 C11 C12 45.0(2)
C9 C10 C11 C12 -82.0(2)
C10 C11 C12 C13 -52.9(3)
C11 C12 C13 C14 57.4(3)
C12 C13 C14 C15 -55.7(3)
C13 C14 C15 C16 -131.9(2)
C13 C14 C15 C10 48.6(2)
C11 C10 C15 C16 138.0(2)
C9 C10 C15 C16 -94.0(2)
C11 C10 C15 C14 -42.5(3)
C9 C10 C15 C14 85.5(2)
C14 C15 C16 C17 -3.4(4)
C10 C15 C16 C17 176.0(2)
O1 C9 C18 O2 3.3(2)
C8 C9 C18 O2 121.8(2)
C10 C9 C18 O2 -118.3(2)
O1 C9 C18 O3 -175.92(13)
C8 C9 C18 O3 -57.4(2)
C10 C9 C18 O3 62.53(19)
O2 C18 O3 C19 4.9(3)
C9 C18 O3 C19 -175.89(15)
C6B C1B C2B C3B 0.1(4)
C1B C2B C3B C4B 0.2(4)
C2B C3B C4B C5B -0.2(4)
C3B C4B C5B C6B -0.1(4)
C4B C5B C6B C1B 0.4(3)
C4B C5B C6B C7B -179.9(2)
C2B C1B C6B C5B -0.4(3)
C2B C1B C6B C7B 179.9(2)
C5B C6B C7B C8B 16.5(3)
C1B C6B C7B C8B -163.8(2)
C6B C7B C8B C9B 178.52(19)
C7B C8B C9B O1B 17.5(3)
C7B C8B C9B C18B -100.1(2)
C7B C8B C9B C10B 142.2(2)
O1B C9B C10B C15B -65.9(2)
C8B C9B C10B C15B 170.57(17)
C18B C9B C10B C15B 52.7(2)
O1B C9B C10B C11B 61.0(2)
C8B C9B C10B C11B -62.6(2)
C18B C9B C10B C11B 179.53(17)
C15B C10B C11B C12B 45.6(3)
C9B C10B C11B C12B -81.5(2)
C10B C11B C12B C13B -52.2(3)
C11B C12B C13B C14B 56.7(3)
C12B C13B C14B C15B -56.4(3)
C13B C14B C15B C16B -128.3(2)
C13B C14B C15B C10B 51.3(2)
C11B C10B C15B C16B 134.3(2)
C9B C10B C15B C16B -98.1(2)
C11B C10B C15B C14B -45.3(3)
C9B C10B C15B C14B 82.4(2)
C14B C15B C16B C17B -2.0(4)
C10B C15B C16B C17B 178.5(2)
O1B C9B C18B O2B 3.6(2)
C8B C9B C18B O2B 123.0(2)
C10B C9B C18B O2B -118.0(2)
O1B C9B C18B O3B -176.29(16)
C8B C9B C18B O3B -56.9(2)
C10B C9B C18B O3B 62.15(19)
O2B C18B O3B C19B 6.3(3)
C9B C18B O3B C19B -173.82(17)
